data_7062596
loop_
_publ_author_name
'Notash, Behrouz'
'Barzegar Tilenoie, Ommolbanin'
'Naghavi, S. Shahab'

_publ_section_title
;
 Anion-induced structural diversity in cadmium coordination polymers of
 4-aminobenzonitrile: a structural and DFT study
;
_journal_issue 32
_journal_name_full 'New Journal of Chemistry'
_journal_page_first 15209
_journal_page_last 15218
_journal_paper_doi 10.1039/D3NJ01175E
_journal_volume 47
_journal_year 2023
_chemical_formula_moiety 'C7 H6 Br2 Cd N2'
_chemical_formula_sum 'C7 H6 Br2 Cd N2'
_chemical_formula_weight 390.35
_space_group_crystal_system monoclinic
_space_group_IT_number 14
_space_group_name_Hall '-P 2ybc'
_space_group_name_H-M_alt 'P 1 21/c 1'
_atom_sites_solution_hydrogens mixed
_audit_creation_method SHELXL-2016/6
_audit_update_record
;
2022-11-24 deposited with the CCDC.	2023-07-17 downloaded from the CCDC.
;
_cell_angle_alpha 90
_cell_angle_beta 93.90(3)
_cell_angle_gamma 90
_cell_formula_units_Z 4
_cell_length_a 10.844(2)
_cell_length_b 7.1695(14)
_cell_length_c 13.048(3)
_cell_measurement_reflns_used 1782
_cell_measurement_temperature 298(2)
_cell_measurement_theta_max 24.990
_cell_measurement_theta_min 3.130
_cell_volume 1012.1(4)
_computing_cell_refinement 'X-Area (Stoe & Cie GmbH, 2005)'
_computing_data_collection 'X-Area (Stoe & Cie GmbH, 2005)'
_computing_data_reduction 'X-Area (Stoe & Cie GmbH, 2005)'
_computing_molecular_graphics 'ORTEP-3 for Windows (Farrugia, 1997)'
_computing_publication_material 'WinGX (Farrugia, 1999)'
_computing_structure_refinement 'SHELXL-2016/6 (Sheldrick, 2016)'
_computing_structure_solution 'SHELXS-97 (Sheldrick, 2008)'
_diffrn_ambient_temperature 298(2)
_diffrn_detector_area_resol_mean '0.15 mm'
_diffrn_measured_fraction_theta_full 0.997
_diffrn_measured_fraction_theta_max 0.997
_diffrn_measurement_device_type 'STOE IPDS 2T'
_diffrn_measurement_method 'rotation method'
_diffrn_radiation_type MoK\a
_diffrn_radiation_wavelength 0.71073
_diffrn_reflns_av_R_equivalents 0.1357
_diffrn_reflns_av_unetI/netI 0.1497
_diffrn_reflns_Laue_measured_fraction_full 0.997
_diffrn_reflns_Laue_measured_fraction_max 0.997
_diffrn_reflns_limit_h_max 12
_diffrn_reflns_limit_h_min -12
_diffrn_reflns_limit_k_max 8
_diffrn_reflns_limit_k_min -7
_diffrn_reflns_limit_l_max 13
_diffrn_reflns_limit_l_min -15
_diffrn_reflns_number 4378
_diffrn_reflns_point_group_measured_fraction_full 0.997
_diffrn_reflns_point_group_measured_fraction_max 0.997
_diffrn_reflns_theta_full 24.990
_diffrn_reflns_theta_max 24.990
_diffrn_reflns_theta_min 3.130
_exptl_absorpt_coefficient_mu 10.000
_exptl_absorpt_correction_type numerical
_exptl_absorpt_process_details 'shape of crystal determined optically'
_exptl_crystal_colour colorless
_exptl_crystal_density_diffrn 2.562
_exptl_crystal_description block
_exptl_crystal_F_000 720
_exptl_crystal_size_max 0.250
_exptl_crystal_size_mid 0.250
_exptl_crystal_size_min 0.100
_exptl_transmission_factor_max 0.368
_exptl_transmission_factor_min 0.103
_refine_diff_density_max 1.440
_refine_diff_density_min -1.129
_refine_diff_density_rms 0.266
_refine_ls_extinction_method none
_refine_ls_goodness_of_fit_ref 0.900
_refine_ls_hydrogen_treatment mixed
_refine_ls_matrix_type full
_refine_ls_number_parameters 79
_refine_ls_number_reflns 1782
_refine_ls_number_restraints 3
_refine_ls_restrained_S_all 0.900
_refine_ls_R_factor_all 0.1191
_refine_ls_R_factor_gt 0.0605
_refine_ls_shift/su_max 0.001
_refine_ls_shift/su_mean 0.000
_refine_ls_structure_factor_coef Fsqd
_refine_ls_weighting_details 'w=1/[\s^2^(Fo^2^)+(0.0547P)^2^] where P=(Fo^2^+2Fc^2^)/3'
_refine_ls_weighting_scheme calc
_refine_ls_wR_factor_gt 0.1248
_refine_ls_wR_factor_ref 0.1398
_reflns_Friedel_coverage 0.000
_reflns_number_gt 1016
_reflns_number_total 1782
_reflns_threshold_expression 'I > 2\s(I)'
_cod_data_source_file d3nj01175e2.cif
_cod_data_source_block shelx_CCDC1
_cod_depositor_comments 'Adding full bibliography for 7062595--7062599.cif.'
_cod_original_sg_symbol_H-M 'P 21/c'
_cod_database_code 7062596
_shelx_shelxl_version_number 2016/6
_shelx_space_group_comment
;
The symmetry employed for this shelxl refinement is uniquely defined
by the following loop, which should always be used as a source of
symmetry information in preference to the above space-group names.
They are only intended as comments.
;
_shelx_estimated_absorpt_t_min 0.189
_shelx_estimated_absorpt_t_max 0.435

loop_
_space_group_symop_operation_xyz
'x, y, z'
'-x, y+1/2, -z+1/2'
'-x, -y, -z'
'x, -y-1/2, z-1/2'

loop_
_atom_site_label
_atom_site_type_symbol
_atom_site_fract_x
_atom_site_fract_y
_atom_site_fract_z
_atom_site_U_iso_or_equiv
_atom_site_adp_type
_atom_site_occupancy
_atom_site_site_symmetry_order
_atom_site_calc_flag
_atom_site_refinement_flags_posn
_atom_site_refinement_flags_adp
_atom_site_refinement_flags_occupancy
_atom_site_disorder_assembly
_atom_site_disorder_group
Cd1 Cd 0.07019(9) 0.01277(17) 0.63570(9) 0.0303(3) Uani 1 1 d . . . . .
Br1 Br 0.02634(14) 0.1682(2) 0.82133(13) 0.0362(5) Uani 1 1 d . . . . .
Br2 Br -0.15131(13) 0.1294(2) 0.54249(13) 0.0344(4) Uani 1 1 d . . . . .
N1 N 0.1529(11) 0.3045(19) 0.5808(12) 0.0371(15) Uani 1 1 d D . . . .
N2 N 0.7372(12) 0.435(2) 0.7806(12) 0.049(4) Uani 1 1 d . . . . .
C1 C 0.2782(13) 0.344(2) 0.6182(13) 0.0371(15) Uani 1 1 d . . . . .
C2 C 0.3006(13) 0.408(2) 0.7156(13) 0.0371(15) Uani 1 1 d . . . . .
H2 H 0.235579 0.438425 0.755421 0.045 Uiso 1 1 calc R U . . .
C3 C 0.3729(12) 0.309(2) 0.5586(13) 0.0371(15) Uani 1 1 d . . . . .
H3 H 0.355850 0.270976 0.491017 0.045 Uiso 1 1 calc R U . . .
C4 C 0.4209(13) 0.426(2) 0.7544(14) 0.0371(15) Uani 1 1 d . . . . .
H4 H 0.436197 0.464964 0.822140 0.045 Uiso 1 1 calc R U . . .
C5 C 0.4947(13) 0.329(2) 0.5962(13) 0.0371(15) Uani 1 1 d . . . . .
H5 H 0.558723 0.301390 0.554698 0.045 Uiso 1 1 calc R U . . .
C6 C 0.5202(13) 0.390(2) 0.6963(14) 0.0371(15) Uani 1 1 d . . . . .
C7 C 0.6431(14) 0.414(2) 0.7411(16) 0.042(5) Uani 1 1 d . . . . .
H1A H 0.130(13) 0.415(11) 0.601(11) 0.050 Uiso 1 1 d D U . . .
H1B H 0.173(13) 0.35(2) 0.524(6) 0.050 Uiso 1 1 d D U . . .

loop_
_atom_site_aniso_label
_atom_site_aniso_U_11
_atom_site_aniso_U_22
_atom_site_aniso_U_33
_atom_site_aniso_U_23
_atom_site_aniso_U_13
_atom_site_aniso_U_12
Cd1 0.0292(5) 0.0319(7) 0.0290(6) -0.0011(6) -0.0028(4) -0.0004(5)
Br1 0.0489(9) 0.0285(9) 0.0310(10) -0.0053(8) 0.0009(7) 0.0010(7)
Br2 0.0314(7) 0.0411(10) 0.0306(10) -0.0028(8) 0.0010(6) 0.0058(7)
N1 0.035(3) 0.036(3) 0.040(4) 0.002(3) -0.001(2) -0.001(3)
N2 0.032(7) 0.055(10) 0.057(11) 0.005(8) -0.011(7) -0.016(6)
C1 0.035(3) 0.036(3) 0.040(4) 0.002(3) -0.001(2) -0.001(3)
C2 0.035(3) 0.036(3) 0.040(4) 0.002(3) -0.001(2) -0.001(3)
C3 0.035(3) 0.036(3) 0.040(4) 0.002(3) -0.001(2) -0.001(3)
C4 0.035(3) 0.036(3) 0.040(4) 0.002(3) -0.001(2) -0.001(3)
C5 0.035(3) 0.036(3) 0.040(4) 0.002(3) -0.001(2) -0.001(3)
C6 0.035(3) 0.036(3) 0.040(4) 0.002(3) -0.001(2) -0.001(3)
C7 0.038(9) 0.020(8) 0.067(13) -0.007(9) -0.004(8) 0.003(7)

loop_
_atom_type_symbol
_atom_type_description
_atom_type_scat_dispersion_real
_atom_type_scat_dispersion_imag
_atom_type_scat_source
C C 0.0033 0.0016 'International Tables Vol C Tables 4.2.6.8 and 6.1.1.4'
H H 0.0000 0.0000 'International Tables Vol C Tables 4.2.6.8 and 6.1.1.4'
N N 0.0061 0.0033 'International Tables Vol C Tables 4.2.6.8 and 6.1.1.4'
Br Br -0.2901 2.4595 'International Tables Vol C Tables 4.2.6.8 and 6.1.1.4'
Cd Cd -0.8075 1.2024 'International Tables Vol C Tables 4.2.6.8 and 6.1.1.4'

loop_
_geom_angle_atom_site_label_1
_geom_angle_atom_site_label_2
_geom_angle_atom_site_label_3
_geom_angle
_geom_angle_site_symmetry_1
_geom_angle_site_symmetry_3
_geom_angle_publ_flag
N2 Cd1 N1 90.4(5) 2_646 . ?
N2 Cd1 Br1 83.6(4) 2_646 . ?
N1 Cd1 Br1 90.0(4) . . ?
N2 Cd1 Br2 88.8(4) 2_646 3_556 ?
N1 Cd1 Br2 85.6(4) . 3_556 ?
Br1 Cd1 Br2 171.20(6) . 3_556 ?
N2 Cd1 Br2 175.9(4) 2_646 . ?
N1 Cd1 Br2 86.3(3) . . ?
Br1 Cd1 Br2 93.93(6) . . ?
Br2 Cd1 Br2 93.39(6) 3_556 . ?
N2 Cd1 Br1 91.7(4) 2_646 2_546 ?
N1 Cd1 Br1 174.4(4) . 2_546 ?
Br1 Cd1 Br1 95.38(5) . 2_546 ?
Br2 Cd1 Br1 89.29(7) 3_556 2_546 ?
Br2 Cd1 Br1 91.73(6) . 2_546 ?
Cd1 Br1 Cd1 129.52(7) . 2_556 ?
Cd1 Br2 Cd1 86.61(6) 3_556 . ?
H1B N1 C1 86(10) . . ?
H1B N1 Cd1 137(10) . . ?
C1 N1 Cd1 115.6(10) . . ?
H1B N1 H1A 89(4) . . ?
C1 N1 H1A 90(10) . . ?
Cd1 N1 H1A 125(10) . . ?
H1B N1 H1B 0(5) . . ?
C1 N1 H1B 86(10) . . ?
Cd1 N1 H1B 137(10) . . ?
H1A N1 H1B 89(4) . . ?
C7 N2 Cd1 173.9(14) . 2_656 ?
C3 C1 C2 120.4(14) . . ?
C3 C1 N1 120.4(15) . . ?
C2 C1 N1 119.2(15) . . ?
C1 C2 C4 118.9(17) . . ?
C1 C2 H2 120.6 . . ?
C4 C2 H2 120.6 . . ?
C1 C3 C5 121.4(16) . . ?
C1 C3 H3 119.3 . . ?
C5 C3 H3 119.3 . . ?
C2 C4 C6 122.3(17) . . ?
C2 C4 H4 118.8 . . ?
C6 C4 H4 118.8 . . ?
C3 C5 C6 119.3(16) . . ?
C3 C5 H5 120.3 . . ?
C6 C5 H5 120.3 . . ?
C4 C6 C5 117.6(14) . . ?
C4 C6 C7 119.5(17) . . ?
C5 C6 C7 122.9(17) . . ?
N2 C7 C6 177(2) . . ?

loop_
_geom_bond_atom_site_label_1
_geom_bond_atom_site_label_2
_geom_bond_distance
_geom_bond_site_symmetry_2
_geom_bond_publ_flag
Cd1 N2 2.357(12) 2_646 ?
Cd1 N1 2.404(14) . ?
Cd1 Br1 2.737(2) . ?
Cd1 Br2 2.738(2) 3_556 ?
Cd1 Br2 2.7477(18) . ?
Cd1 Br1 2.755(2) 2_546 ?
N1 H1B 0.87(2) . ?
N1 C1 1.440(19) . ?
N1 H1A 0.87(2) . ?
N1 H1B 0.87(2) . ?
N2 C7 1.121(17) . ?
C1 C3 1.35(2) . ?
C1 C2 1.36(2) . ?
C2 C4 1.374(19) . ?
C2 H2 0.9300 . ?
C3 C5 1.384(19) . ?
C3 H3 0.9300 . ?
C4 C6 1.38(2) . ?
C4 H4 0.9300 . ?
C5 C6 1.39(2) . ?
C5 H5 0.9300 . ?
C6 C7 1.43(2) . ?

loop_
_geom_hbond_atom_site_label_D
_geom_hbond_atom_site_label_H
_geom_hbond_atom_site_label_A
_geom_hbond_distance_DH
_geom_hbond_distance_HA
_geom_hbond_distance_DA
_geom_hbond_angle_DHA
_geom_hbond_site_symmetry_A
N1 H1A Br1 0.87(2) 2.73(6) 3.541(15) 156(13) 2_556

loop_
_geom_torsion_atom_site_label_1
_geom_torsion_atom_site_label_2
_geom_torsion_atom_site_label_3
_geom_torsion_atom_site_label_4
_geom_torsion
_geom_torsion_site_symmetry_1
_geom_torsion_site_symmetry_2
_geom_torsion_site_symmetry_3
_geom_torsion_site_symmetry_4
_geom_torsion_publ_flag
H1B N1 C1 C3 -43(10) . . . . ?
Cd1 N1 C1 C3 97.8(17) . . . . ?
H1B N1 C1 C2 140(10) . . . . ?
Cd1 N1 C1 C2 -79.1(17) . . . . ?
C3 C1 C2 C4 -4(3) . . . . ?
N1 C1 C2 C4 173.2(14) . . . . ?
C2 C1 C3 C5 3(3) . . . . ?
N1 C1 C3 C5 -173.8(14) . . . . ?
C1 C2 C4 C6 3(2) . . . . ?
C1 C3 C5 C6 -2(3) . . . . ?
C2 C4 C6 C5 -1(2) . . . . ?
C2 C4 C6 C7 179.3(15) . . . . ?
C3 C5 C6 C4 1(2) . . . . ?
C3 C5 C6 C7 -180.0(15) . . . . ?
